data_1550732
loop_
_publ_author_name
'Liu, Chao'
'Jin, Xiao'
'Li, Leijiao'
'Xu, Jun'
'McGrady, John E.'
'Sun, Zhong-Ming'

_publ_section_title
;
 Synthesis and Structure of a Family of Rhodium Polystannide Clusters
 [Rh@Sn10]3--, [Rh@Sn12]3--, [Rh2@Sn17]6-- and the First Triply-Fused
 Stannide, [Rh3@Sn24]5--
;
_journal_name_full 'Chemical Science'
_journal_paper_doi 10.1039/C8SC03948H
_journal_year 2019
_chemical_formula_moiety '2(Rh0.17 Sn2), C18 H36 K N2 O6, C7 H8'
_chemical_formula_sum 'C25 H44 K N2 O6 Rh0.33 Sn4'
_chemical_formula_weight 1016.78
_space_group_crystal_system trigonal
_space_group_IT_number 148
_space_group_name_Hall '-R 3'
_space_group_name_H-M_alt 'R -3'
_symmetry_space_group_name_Hall '-R 3'
_symmetry_space_group_name_H-M 'R -3 :H'
_atom_sites_solution_hydrogens geom
_atom_sites_solution_primary direct
_audit_creation_date 2018-05-21
_audit_creation_method
;
Olex2 1.2
(compiled 2018.05.18 svn.r3508 for OlexSys, GUI svn.r5497)
;
_audit_update_record
;
2018-06-02 deposited with the CCDC.    2019-03-11 downloaded from the CCDC.
;
_cell_angle_alpha 90
_cell_angle_beta 90
_cell_angle_gamma 120
_cell_formula_units_Z 18
_cell_length_a 24.749(3)
_cell_length_b 24.749
_cell_length_c 29.868(3)
_cell_measurement_reflns_used 5625
_cell_measurement_temperature 120.15
_cell_measurement_theta_max 26.09
_cell_measurement_theta_min 1.82
_cell_volume 15844(2)
_computing_molecular_graphics 'Olex2 (Dolomanov et al., 2009)'
_computing_publication_material 'Olex2 (Dolomanov et al., 2009)'
_computing_structure_refinement 'XL (Sheldrick, 2008)'
_computing_structure_solution 'XS (Sheldrick, 2008)'
_diffrn_ambient_temperature 120.15
_diffrn_measured_fraction_theta_full 0.997
_diffrn_measured_fraction_theta_max 0.997
_diffrn_measurement_device_type 'Bruker APEX-II CCD'
_diffrn_radiation_type MoK\a
_diffrn_radiation_wavelength 0.71073
_diffrn_reflns_av_R_equivalents 0.0959
_diffrn_reflns_av_unetI/netI 0.0706
_diffrn_reflns_Laue_measured_fraction_full 0.997
_diffrn_reflns_Laue_measured_fraction_max 0.997
_diffrn_reflns_limit_h_max 30
_diffrn_reflns_limit_h_min -30
_diffrn_reflns_limit_k_max 30
_diffrn_reflns_limit_k_min -15
_diffrn_reflns_limit_l_max 36
_diffrn_reflns_limit_l_min -35
_diffrn_reflns_number 33324
_diffrn_reflns_point_group_measured_fraction_full 0.997
_diffrn_reflns_point_group_measured_fraction_max 0.997
_diffrn_reflns_theta_full 25.242
_diffrn_reflns_theta_max 26.070
_diffrn_reflns_theta_min 1.646
_diffrn_standards_number 0
_exptl_absorpt_coefficient_mu 3.110
_exptl_absorpt_correction_T_max 0.714
_exptl_absorpt_correction_T_min 0.450
_exptl_absorpt_correction_type multi-scan
_exptl_crystal_colour 'clear dark black'
_exptl_crystal_colour_lustre clear
_exptl_crystal_colour_modifier dark
_exptl_crystal_colour_primary black
_exptl_crystal_density_diffrn 1.918
_exptl_crystal_description block
_exptl_crystal_F_000 8820
_exptl_crystal_size_max 0.5
_exptl_crystal_size_mid 0.4
_exptl_crystal_size_min 0.3
_exptl_transmission_factor_max 26.106
_exptl_transmission_factor_min 1.395
_refine_diff_density_max 2.658
_refine_diff_density_min -1.101
_refine_diff_density_rms 0.183
_refine_ls_extinction_method none
_refine_ls_goodness_of_fit_ref 1.045
_refine_ls_hydrogen_treatment constr
_refine_ls_matrix_type full
_refine_ls_number_parameters 348
_refine_ls_number_reflns 6961
_refine_ls_number_restraints 0
_refine_ls_restrained_S_all 1.045
_refine_ls_R_factor_all 0.0638
_refine_ls_R_factor_gt 0.0427
_refine_ls_shift/su_max 0.002
_refine_ls_shift/su_mean 0.000
_refine_ls_structure_factor_coef Fsqd
_refine_ls_weighting_details 'w=1/[\s^2^(Fo^2^)+(0.0320P)^2^+10.0050P] where P=(Fo^2^+2Fc^2^)/3'
_refine_ls_weighting_scheme calc
_refine_ls_wR_factor_gt 0.0875
_refine_ls_wR_factor_ref 0.0973
_reflns_Friedel_coverage 0.000
_reflns_number_gt 5183
_reflns_number_total 6961
_reflns_threshold_expression 'I > 2\s(I)'
_cod_data_source_file c8sc03948h2.cif
_cod_data_source_block 2
_cod_original_cell_volume 15843(4)
_cod_database_code 1550732
_shelx_shelxl_version_number 2014/7
_shelx_space_group_comment
;
The symmetry employed for this shelxl refinement is uniquely defined
by the following loop, which should always be used as a source of
symmetry information in preference to the above space-group names.
They are only intended as comments.
;
_olex2_refinement_description
;
1. Fixed Uiso
 At 1.2 times of:
  All C(H) groups, All C(H,H) groups
 At 1.5 times of:
  All C(H,H,H) groups
2.a Secondary CH2 refined with riding coordinates:
 C1AA(H1AA,H1AB), C2AA(H2AA,H2AB), C3AA(H3AA,H3AB), C4AA(H4AA,H4AB), C6AA(H6AA,
 H6AB), C8AA(H8AA,H8AB), C9AA(H9AA,H9AB), C0BA(H0BA,H0BB), C1BA(H1BA,H1BB),
 C0AA(H0AA,H0AB), C1(H1A,H1B), C2(H2A,H2B), C3(H3A,H3B), C4(H4A,H4B), C5(H5A,
 H5B), C7(H7A,H7B), C8(H8A,H8B), C12(H12A,H12B)
2.b Aromatic/amide H refined with riding coordinates:
 C7AA(H7AA), C9(H9), C2BA(H2BA), C5AA(H5AA), C3BA(H3BA)
2.c Idealised Me refined as rotating group:
 C13(H13A,H13B,H13C)
;
_olex2_submission_special_instructions 'No special instructions were received'

loop_
_space_group_symop_operation_xyz
'x, y, z'
'-y, x-y, z'
'-x+y, -x, z'
'x+2/3, y+1/3, z+1/3'
'-y+2/3, x-y+1/3, z+1/3'
'-x+y+2/3, -x+1/3, z+1/3'
'x+1/3, y+2/3, z+2/3'
'-y+1/3, x-y+2/3, z+2/3'
'-x+y+1/3, -x+2/3, z+2/3'
'-x, -y, -z'
'y, -x+y, -z'
'x-y, x, -z'
'-x+2/3, -y+1/3, -z+1/3'
'y+2/3, -x+y+1/3, -z+1/3'
'x-y+2/3, x+1/3, -z+1/3'
'-x+1/3, -y+2/3, -z+2/3'
'y+1/3, -x+y+2/3, -z+2/3'
'x-y+1/3, x+2/3, -z+2/3'

loop_
_atom_site_label
_atom_site_type_symbol
_atom_site_fract_x
_atom_site_fract_y
_atom_site_fract_z
_atom_site_U_iso_or_equiv
_atom_site_adp_type
_atom_site_occupancy
_atom_site_site_symmetry_order
_atom_site_calc_flag
_atom_site_refinement_flags_posn
_atom_site_refinement_flags_adp
_atom_site_refinement_flags_occupancy
Sn1 Sn 0.21130(2) 0.64833(2) 0.14752(2) 0.01791(12) Uani 1 1 d . . .
Sn3 Sn 0.06136(2) -0.01664(2) 0.07778(2) 0.01788(12) Uani 1 1 d . . .
Sn2 Sn 0.26846(2) 0.59090(2) 0.08731(2) 0.01896(12) Uani 1 1 d . . .
Sn4 Sn 0.12647(2) 0.10034(2) 0.01835(2) 0.01882(12) Uani 1 1 d . . .
Rh2 Rh 0.0000 0.0000 0.0000 0.0128(3) Uani 1 6 d S T P
Rh1 Rh 0.3333 0.6667 0.1667 0.0117(3) Uani 1 6 d S T P
K7 K 0.00186(6) 0.75505(6) 0.23707(4) 0.0154(3) Uani 1 1 d . . .
O2 O -0.0636(2) 0.7580(2) 0.15970(14) 0.0212(10) Uani 1 1 d . . .
O3 O -0.0818(2) 0.6324(2) 0.26292(15) 0.0228(11) Uani 1 1 d . . .
O4 O 0.0837(2) 0.7232(2) 0.19731(14) 0.0199(10) Uani 1 1 d . . .
O5 O -0.0088(2) 0.8605(2) 0.22144(15) 0.0241(11) Uani 1 1 d . . .
O6 O 0.12998(19) 0.8171(2) 0.26536(14) 0.0194(10) Uani 1 1 d . . .
N7 N -0.0477(2) 0.6488(2) 0.16771(17) 0.0181(12) Uani 1 1 d . . .
O8 O -0.0423(2) 0.7326(2) 0.32435(14) 0.0207(10) Uani 1 1 d . . .
C1AA C -0.0677(3) 0.6688(3) 0.3374(2) 0.0249(16) Uani 1 1 d . . .
H1AA H -0.0879 0.6619 0.3664 0.030 Uiso 1 1 calc R . .
H1AB H -0.0346 0.6588 0.3399 0.030 Uiso 1 1 calc R . .
C2AA C -0.0843(3) 0.5887(3) 0.1912(2) 0.0251(16) Uani 1 1 d . . .
H2AA H -0.0561 0.5756 0.2029 0.030 Uiso 1 1 calc R . .
H2AB H -0.1120 0.5574 0.1700 0.030 Uiso 1 1 calc R . .
C3AA C -0.0456(4) 0.8210(3) 0.1488(2) 0.0294(18) Uani 1 1 d . . .
H3AA H -0.0711 0.8215 0.1243 0.035 Uiso 1 1 calc R . .
H3AB H -0.0024 0.8430 0.1392 0.035 Uiso 1 1 calc R . .
N1 N 0.0533(2) 0.8637(2) 0.30504(18) 0.0196(12) Uani 1 1 d . . .
C4AA C 0.1683(3) 0.8074(3) 0.2346(2) 0.0246(17) Uani 1 1 d . . .
H4AA H 0.2089 0.8210 0.2478 0.030 Uiso 1 1 calc R . .
H4AB H 0.1743 0.8316 0.2076 0.030 Uiso 1 1 calc R . .
C6AA C -0.1225(3) 0.5924(3) 0.2291(2) 0.0258(17) Uani 1 1 d . . .
H6AA H -0.1486 0.6085 0.2182 0.031 Uiso 1 1 calc R . .
H6AB H -0.1493 0.5511 0.2414 0.031 Uiso 1 1 calc R . .
C7AA C 0.8491(3) 0.7326(3) 0.4057(2) 0.0265(17) Uani 1 1 d . . .
H7AA H 0.8688 0.7758 0.4040 0.032 Uiso 1 1 calc R . .
C8AA C 0.1535(3) 0.8807(3) 0.2759(2) 0.0240(16) Uani 1 1 d . . .
H8AA H 0.1485 0.9021 0.2504 0.029 Uiso 1 1 calc R . .
H8AB H 0.1976 0.9003 0.2828 0.029 Uiso 1 1 calc R . .
C9AA C 0.1192(3) 0.8854(3) 0.3149(2) 0.0229(16) Uani 1 1 d . . .
H9AA H 0.1216 0.8609 0.3394 0.028 Uiso 1 1 calc R . .
H9AB H 0.1392 0.9286 0.3247 0.028 Uiso 1 1 calc R . .
C0BA C 0.1378(3) 0.7400(3) 0.2232(2) 0.0250(17) Uani 1 1 d . . .
H0BA H 0.1665 0.7318 0.2064 0.030 Uiso 1 1 calc R . .
H0BB H 0.1265 0.7154 0.2505 0.030 Uiso 1 1 calc R . .
C1BA C 0.0071(3) 0.6515(3) 0.1467(2) 0.0242(16) Uani 1 1 d . . .
H1BA H 0.0240 0.6848 0.1248 0.029 Uiso 1 1 calc R . .
H1BB H -0.0059 0.6126 0.1310 0.029 Uiso 1 1 calc R . .
C0AA C 0.0473(3) 0.9154(3) 0.2863(2) 0.0247(16) Uani 1 1 d . . .
H0AA H 0.0834 0.9408 0.2677 0.030 Uiso 1 1 calc R . .
H0AB H 0.0474 0.9413 0.3107 0.030 Uiso 1 1 calc R . .
C1 C 0.0574(3) 0.6621(3) 0.1794(2) 0.0249(16) Uani 1 1 d . . .
H1A H 0.0402 0.6317 0.2034 0.030 Uiso 1 1 calc R . .
H1B H 0.0895 0.6572 0.1645 0.030 Uiso 1 1 calc R . .
C2 C -0.0009(3) 0.7747(3) 0.3575(2) 0.0263(17) Uani 1 1 d . . .
H2A H 0.0370 0.7722 0.3587 0.032 Uiso 1 1 calc R . .
H2B H -0.0206 0.7636 0.3867 0.032 Uiso 1 1 calc R . .
C3 C -0.0591(3) 0.7254(3) 0.1224(2) 0.0244(16) Uani 1 1 d . . .
H3A H -0.0159 0.7433 0.1134 0.029 Uiso 1 1 calc R . .
H3B H -0.0824 0.7286 0.0974 0.029 Uiso 1 1 calc R . .
C4 C -0.1136(3) 0.6285(3) 0.3032(2) 0.0255(16) Uani 1 1 d . . .
H4A H -0.1358 0.5856 0.3136 0.031 Uiso 1 1 calc R . .
H4B H -0.1438 0.6419 0.2981 0.031 Uiso 1 1 calc R . .
C5 C -0.0853(3) 0.6582(3) 0.1351(2) 0.0245(16) Uani 1 1 d . . .
H5A H -0.1270 0.6423 0.1470 0.029 Uiso 1 1 calc R . .
H5B H -0.0887 0.6343 0.1084 0.029 Uiso 1 1 calc R . .
C6 C 0.8071(3) 0.6968(4) 0.3729(2) 0.0283(17) Uani 1 1 d . . .
C7 C -0.0106(4) 0.8947(3) 0.2588(2) 0.0317(19) Uani 1 1 d . . .
H7A H -0.0472 0.8688 0.2768 0.038 Uiso 1 1 calc R . .
H7B H -0.0129 0.9308 0.2488 0.038 Uiso 1 1 calc R . .
C8 C 0.0143(3) 0.8388(3) 0.3457(2) 0.0268(17) Uani 1 1 d . . .
H8A H -0.0243 0.8393 0.3411 0.032 Uiso 1 1 calc R . .
H8B H 0.0360 0.8663 0.3706 0.032 Uiso 1 1 calc R . .
C9 C 0.7795(3) 0.6322(4) 0.3765(3) 0.0320(19) Uani 1 1 d . . .
H9 H 0.7514 0.6071 0.3546 0.038 Uiso 1 1 calc R . .
C12 C -0.0532(4) 0.8530(3) 0.1882(2) 0.0333(19) Uani 1 1 d . . .
H12A H -0.0469 0.8935 0.1794 0.040 Uiso 1 1 calc R . .
H12B H -0.0951 0.8286 0.2001 0.040 Uiso 1 1 calc R . .
C13 C 0.7949(5) 0.7275(5) 0.3340(3) 0.053(3) Uani 1 1 d . . .
H13A H 0.7831 0.7567 0.3449 0.080 Uiso 1 1 calc GR . .
H13B H 0.7618 0.6964 0.3161 0.080 Uiso 1 1 calc GR . .
H13C H 0.8320 0.7492 0.3163 0.080 Uiso 1 1 calc GR . .
C2BA C 0.8341(3) 0.6412(3) 0.4439(2) 0.0282(17) Uani 1 1 d . . .
H2BA H 0.8432 0.6229 0.4677 0.034 Uiso 1 1 calc R . .
C5AA C 0.7926(3) 0.6046(3) 0.4114(3) 0.0321(19) Uani 1 1 d . . .
H5AA H 0.7735 0.5614 0.4131 0.039 Uiso 1 1 calc R . .
C3BA C 0.8624(3) 0.7052(3) 0.4410(2) 0.0270(17) Uani 1 1 d . . .
H3BA H 0.8905 0.7301 0.4630 0.032 Uiso 1 1 calc R . .

loop_
_atom_site_aniso_label
_atom_site_aniso_U_11
_atom_site_aniso_U_22
_atom_site_aniso_U_33
_atom_site_aniso_U_23
_atom_site_aniso_U_13
_atom_site_aniso_U_12
Sn1 0.0132(2) 0.0181(2) 0.0239(3) -0.0015(2) -0.0025(2) 0.0089(2)
Sn3 0.0172(2) 0.0183(2) 0.0191(3) -0.0004(2) -0.0030(2) 0.0096(2)
Sn2 0.0185(2) 0.0178(2) 0.0196(3) -0.0048(2) -0.0036(2) 0.0084(2)
Sn4 0.0128(2) 0.0168(2) 0.0219(3) 0.0001(2) -0.00027(19) 0.0037(2)
Rh2 0.0117(4) 0.0117(4) 0.0150(6) 0.000 0.000 0.00585(18)
Rh1 0.0078(3) 0.0078(3) 0.0195(6) 0.000 0.000 0.00391(17)
K7 0.0159(7) 0.0160(7) 0.0156(7) 0.0009(6) 0.0014(6) 0.0088(6)
O2 0.027(3) 0.016(2) 0.019(2) 0.000(2) -0.007(2) 0.010(2)
O3 0.017(2) 0.021(3) 0.023(3) 0.002(2) 0.008(2) 0.004(2)
O4 0.019(2) 0.025(3) 0.021(2) -0.002(2) 0.001(2) 0.016(2)
O5 0.027(3) 0.020(3) 0.028(3) -0.004(2) -0.010(2) 0.014(2)
O6 0.014(2) 0.022(3) 0.017(2) 0.000(2) 0.003(2) 0.006(2)
N7 0.020(3) 0.016(3) 0.019(3) -0.003(2) -0.003(2) 0.010(3)
O8 0.026(3) 0.021(3) 0.013(2) 0.002(2) 0.003(2) 0.010(2)
C1AA 0.030(4) 0.022(4) 0.026(4) 0.004(3) 0.004(3) 0.016(3)
C2AA 0.027(4) 0.014(4) 0.029(4) -0.003(3) -0.003(3) 0.007(3)
C3AA 0.043(5) 0.021(4) 0.024(4) 0.003(3) -0.011(4) 0.016(4)
N1 0.020(3) 0.019(3) 0.021(3) -0.004(2) -0.002(2) 0.010(3)
C4AA 0.012(3) 0.047(5) 0.012(3) -0.004(3) 0.001(3) 0.013(3)
C6AA 0.017(4) 0.016(4) 0.033(4) 0.000(3) 0.005(3) 0.000(3)
C7AA 0.023(4) 0.016(4) 0.040(5) -0.006(3) 0.002(3) 0.008(3)
C8AA 0.014(3) 0.028(4) 0.024(4) 0.006(3) 0.001(3) 0.006(3)
C9AA 0.021(4) 0.024(4) 0.019(4) -0.008(3) -0.008(3) 0.008(3)
C0BA 0.024(4) 0.042(5) 0.016(3) -0.006(3) -0.004(3) 0.023(4)
C1BA 0.029(4) 0.034(4) 0.019(4) -0.004(3) 0.002(3) 0.023(4)
C0AA 0.028(4) 0.017(4) 0.029(4) -0.007(3) -0.004(3) 0.012(3)
C1 0.026(4) 0.024(4) 0.031(4) -0.009(3) -0.002(3) 0.017(3)
C2 0.024(4) 0.034(4) 0.016(4) -0.003(3) 0.001(3) 0.011(3)
C3 0.024(4) 0.030(4) 0.020(4) 0.002(3) -0.007(3) 0.015(3)
C4 0.021(4) 0.023(4) 0.033(4) 0.004(3) 0.007(3) 0.011(3)
C5 0.021(4) 0.030(4) 0.022(4) -0.005(3) -0.005(3) 0.012(3)
C6 0.028(4) 0.035(5) 0.026(4) 0.000(4) 0.005(3) 0.019(4)
C7 0.043(5) 0.023(4) 0.040(5) -0.008(4) -0.009(4) 0.025(4)
C8 0.025(4) 0.035(4) 0.019(4) -0.016(3) 0.002(3) 0.014(3)
C9 0.014(4) 0.036(5) 0.034(4) -0.016(4) 0.000(3) 0.003(3)
C12 0.034(4) 0.031(4) 0.042(5) 0.004(4) -0.019(4) 0.021(4)
C13 0.074(7) 0.085(8) 0.027(5) 0.001(5) -0.005(5) 0.059(6)
C2BA 0.032(4) 0.027(4) 0.025(4) 0.001(3) 0.015(4) 0.015(4)
C5AA 0.029(4) 0.016(4) 0.047(5) -0.003(4) 0.022(4) 0.008(3)
C3BA 0.022(4) 0.037(5) 0.019(4) -0.007(3) -0.001(3) 0.013(4)

loop_
_atom_type_symbol
_atom_type_description
_atom_type_scat_dispersion_real
_atom_type_scat_dispersion_imag
_atom_type_scat_source
C C 0.0033 0.0016 'International Tables Vol C Tables 4.2.6.8 and 6.1.1.4'
H H 0.0000 0.0000 'International Tables Vol C Tables 4.2.6.8 and 6.1.1.4'
O O 0.0106 0.0060 'International Tables Vol C Tables 4.2.6.8 and 6.1.1.4'
N N 0.0061 0.0033 'International Tables Vol C Tables 4.2.6.8 and 6.1.1.4'
K K 0.2009 0.2494 'International Tables Vol C Tables 4.2.6.8 and 6.1.1.4'
Rh Rh -1.1178 0.9187 'International Tables Vol C Tables 4.2.6.8 and 6.1.1.4'
Sn Sn -0.6537 1.4246 'International Tables Vol C Tables 4.2.6.8 and 6.1.1.4'

loop_
_geom_angle_atom_site_label_1
_geom_angle_atom_site_label_2
_geom_angle_atom_site_label_3
_geom_angle
_geom_angle_site_symmetry_1
_geom_angle_site_symmetry_3
Sn1 Sn1 Sn1 106.753(18) 14_455 15
Sn1 Sn1 Sn2 59.074(17) 14_455 14_455
Sn1 Sn1 Sn2 109.098(14) 14_455 .
Sn1 Sn1 Sn2 108.977(14) 15 3_565
Sn1 Sn1 Sn2 61.857(14) 15 .
Sn1 Sn1 Sn2 59.467(17) 15 14_455
Sn1 Sn1 Sn2 61.653(14) 14_455 3_565
Sn2 Sn1 Sn2 109.96(2) . 14_455
Sn2 Sn1 Sn2 109.48(2) 3_565 14_455
Sn2 Sn1 Sn2 59.741(19) . 3_565
Rh1 Sn1 Sn1 58.078(5) . 14_455
Rh1 Sn1 Sn1 58.077(3) . 15
Rh1 Sn1 Sn2 59.449(13) . 3_565
Rh1 Sn1 Sn2 58.646(12) . 14_455
Rh1 Sn1 Sn2 59.671(13) . .
Sn3 Sn3 Sn3 60.001(3) 3 2
Sn3 Sn3 Sn4 59.850(17) 2 .
Sn3 Sn3 Sn4 60.504(17) 3 3
Sn3 Sn3 Sn4 107.857(15) 3 .
Sn3 Sn3 Sn4 108.377(16) 2 3
Sn3 Sn3 Sn4 107.866(13) 2 11
Sn3 Sn3 Sn4 108.262(13) 3 11
Sn4 Sn3 Sn4 59.976(12) 3 11
Sn4 Sn3 Sn4 59.762(11) 11 .
Sn4 Sn3 Sn4 107.86(2) 3 .
Rh2 Sn3 Sn3 58.458(8) . 3
Rh2 Sn3 Sn3 58.457(8) . 2
Rh2 Sn3 Sn4 58.358(12) . 3
Rh2 Sn3 Sn4 58.126(13) . .
Rh2 Sn3 Sn4 58.143(13) . 11
Sn1 Sn2 Sn1 58.882(12) 2_665 15
Sn1 Sn2 Sn1 59.069(11) . 15
Sn1 Sn2 Sn1 106.28(2) . 2_665
Sn2 Sn2 Sn1 106.965(13) 2_665 15
Sn2 Sn2 Sn1 59.829(17) 2_665 2_665
Sn2 Sn2 Sn1 60.426(17) 3_565 .
Sn2 Sn2 Sn1 107.816(16) 2_665 .
Sn2 Sn2 Sn1 107.344(15) 3_565 2_665
Sn2 Sn2 Sn1 107.316(13) 3_565 15
Sn2 Sn2 Sn2 60.000(2) 3_565 2_665
Rh1 Sn2 Sn1 57.166(12) . 2_665
Rh1 Sn2 Sn1 57.369(13) . .
Rh1 Sn2 Sn1 56.427(12) . 15
Rh1 Sn2 Sn2 58.968(8) . 3_565
Rh1 Sn2 Sn2 58.969(8) . 2_665
Sn3 Sn4 Sn3 59.648(19) 2 .
Sn3 Sn4 Sn3 108.27(2) 2 12
Sn3 Sn4 Sn3 107.75(2) 12 .
Sn3 Sn4 Sn4 60.314(15) 2 12
Sn3 Sn4 Sn4 107.973(13) 2 11
Sn4 Sn4 Sn3 59.711(17) 11 12
Sn4 Sn4 Sn3 60.096(14) 11 .
Sn4 Sn4 Sn3 107.850(14) 12 .
Sn4 Sn4 Sn3 60.143(17) 12 12
Sn4 Sn4 Sn4 107.948(17) 11 12
Rh2 Sn4 Sn3 58.163(12) . .
Rh2 Sn4 Sn3 58.397(13) . 2
Rh2 Sn4 Sn3 58.181(12) . 12
Rh2 Sn4 Sn4 58.275(5) . 11
Rh2 Sn4 Sn4 58.275(6) . 12
Sn3 Rh2 Sn3 179.999(19) . 10
Sn3 Rh2 Sn3 116.912(15) 2 10
Sn3 Rh2 Sn3 63.088(16) . 3
Sn3 Rh2 Sn3 63.088(16) 10 12
Sn3 Rh2 Sn3 63.088(15) 11 10
Sn3 Rh2 Sn3 116.912(15) 11 3
Sn3 Rh2 Sn3 63.088(15) . 2
Sn3 Rh2 Sn3 116.912(16) . 12
Sn3 Rh2 Sn3 116.912(16) 10 3
Sn3 Rh2 Sn3 63.088(15) 11 12
Sn3 Rh2 Sn3 180.00(3) 3 12
Sn3 Rh2 Sn3 63.088(15) 2 3
Sn3 Rh2 Sn3 116.912(15) . 11
Sn3 Rh2 Sn3 116.912(15) 2 12
Sn3 Rh2 Sn3 180.00(2) 2 11
Sn4 Rh2 Sn3 116.289(13) 11 2
Sn4 Rh2 Sn3 116.752(13) 2 12
Sn4 Rh2 Sn3 116.289(13) 12 3
Sn4 Rh2 Sn3 63.711(13) 2 2
Sn4 Rh2 Sn3 116.323(14) 11 10
Sn4 Rh2 Sn3 116.753(13) . 11
Sn4 Rh2 Sn3 116.323(14) 10 12
Sn4 Rh2 Sn3 63.248(13) 10 11
Sn4 Rh2 Sn3 63.711(13) 10 10
Sn4 Rh2 Sn3 116.323(13) 12 11
Sn4 Rh2 Sn3 116.322(14) 2 .
Sn4 Rh2 Sn3 63.677(13) 3 11
Sn4 Rh2 Sn3 63.247(13) . 2
Sn4 Rh2 Sn3 63.711(13) 11 11
Sn4 Rh2 Sn3 116.752(13) 10 2
Sn4 Rh2 Sn3 63.711(13) 3 3
Sn4 Rh2 Sn3 63.677(13) 12 2
Sn4 Rh2 Sn3 116.290(13) . 10
Sn4 Rh2 Sn3 116.323(13) 3 2
Sn4 Rh2 Sn3 63.678(14) 11 .
Sn4 Rh2 Sn3 63.677(14) 2 10
Sn4 Rh2 Sn3 63.711(13) . .
Sn4 Rh2 Sn3 63.677(14) 10 3
Sn4 Rh2 Sn3 116.289(13) 3 12
Sn4 Rh2 Sn3 116.752(13) 11 3
Sn4 Rh2 Sn3 116.322(14) . 3
Sn4 Rh2 Sn3 63.678(14) . 12
Sn4 Rh2 Sn3 116.288(13) 10 .
Sn4 Rh2 Sn3 63.711(13) 12 12
Sn4 Rh2 Sn3 63.248(13) 12 10
Sn4 Rh2 Sn3 63.248(13) 11 12
Sn4 Rh2 Sn3 116.753(13) 12 .
Sn4 Rh2 Sn3 116.289(13) 2 11
Sn4 Rh2 Sn3 63.248(13) 2 3
Sn4 Rh2 Sn3 63.247(13) 3 .
Sn4 Rh2 Sn3 116.752(13) 3 10
Sn4 Rh2 Sn4 63.452(8) . 11
Sn4 Rh2 Sn4 116.548(8) . 2
Sn4 Rh2 Sn4 180.00(2) 11 2
Sn4 Rh2 Sn4 63.452(6) 3 11
Sn4 Rh2 Sn4 63.452(6) 12 2
Sn4 Rh2 Sn4 180.00(3) 12 3
Sn4 Rh2 Sn4 179.999(19) . 10
Sn4 Rh2 Sn4 116.548(8) 10 11
Sn4 Rh2 Sn4 63.452(6) . 12
Sn4 Rh2 Sn4 63.452(8) 10 2
Sn4 Rh2 Sn4 116.548(6) 10 12
Sn4 Rh2 Sn4 116.548(6) 12 11
Sn4 Rh2 Sn4 116.548(6) . 3
Sn4 Rh2 Sn4 63.452(6) 10 3
Sn4 Rh2 Sn4 116.548(6) 3 2
Sn1 Rh1 Sn1 63.845(6) 14_455 .
Sn1 Rh1 Sn1 116.154(6) 14_455 13_565
Sn1 Rh1 Sn1 116.155(8) 3_565 2_665
Sn1 Rh1 Sn1 63.845(8) 15 2_665
Sn1 Rh1 Sn1 180.0 . 13_565
Sn1 Rh1 Sn1 63.846(6) 2_665 13_565
Sn1 Rh1 Sn1 180.0 3_565 15
Sn1 Rh1 Sn1 116.155(8) 3_565 .
Sn1 Rh1 Sn1 63.847(7) . 15
Sn1 Rh1 Sn1 63.845(7) 3_565 13_565
Sn1 Rh1 Sn1 116.154(7) 15 13_565
Sn1 Rh1 Sn1 116.154(7) 14_455 15
Sn1 Rh1 Sn1 63.846(8) 14_455 3_565
Sn1 Rh1 Sn1 116.155(6) . 2_665
Sn1 Rh1 Sn1 180.0 14_455 2_665
Sn1 Rh1 Sn2 115.070(13) 15 13_565
Sn1 Rh1 Sn2 63.381(13) . 3_565
Sn1 Rh1 Sn2 63.377(13) 14_455 13_565
Sn1 Rh1 Sn2 116.623(13) 2_665 13_565
Sn1 Rh1 Sn2 115.069(13) 2_665 3_565
Sn1 Rh1 Sn2 63.382(13) 15 14_455
Sn1 Rh1 Sn2 117.035(13) . 13_565
Sn1 Rh1 Sn2 117.039(13) 3_565 15
Sn1 Rh1 Sn2 117.040(13) 15 3_565
Sn1 Rh1 Sn2 64.928(14) . 14_455
Sn1 Rh1 Sn2 116.618(13) 13_565 3_565
Sn1 Rh1 Sn2 116.617(13) . 15
Sn1 Rh1 Sn2 64.929(13) 3_565 13_565
Sn1 Rh1 Sn2 117.040(13) 13_565 .
Sn1 Rh1 Sn2 64.929(14) 13_565 2_665
Sn1 Rh1 Sn2 62.960(13) 15 15
Sn1 Rh1 Sn2 116.617(13) 3_565 14_455
Sn1 Rh1 Sn2 62.957(13) 14_455 14_455
Sn1 Rh1 Sn2 117.041(13) 2_665 14_455
Sn1 Rh1 Sn2 115.072(14) 13_565 14_455
Sn1 Rh1 Sn2 116.619(13) 14_455 .
Sn1 Rh1 Sn2 63.383(13) 13_565 15
Sn1 Rh1 Sn2 62.960(13) . .
Sn1 Rh1 Sn2 64.930(13) 15 .
Sn1 Rh1 Sn2 63.382(13) 2_665 .
Sn1 Rh1 Sn2 64.932(13) 14_455 3_565
Sn1 Rh1 Sn2 117.041(13) 14_455 2_665
Sn1 Rh1 Sn2 63.382(13) 3_565 2_665
Sn1 Rh1 Sn2 115.072(14) . 2_665
Sn1 Rh1 Sn2 62.961(13) 3_565 3_565
Sn1 Rh1 Sn2 62.960(13) 2_665 2_665
Sn1 Rh1 Sn2 115.066(13) 14_455 15
Sn1 Rh1 Sn2 62.964(13) 13_565 13_565
Sn1 Rh1 Sn2 116.619(13) 15 2_665
Sn1 Rh1 Sn2 115.071(13) 3_565 .
Sn1 Rh1 Sn2 64.933(13) 2_665 15
Sn2 Rh1 Sn2 117.941(15) 15 .
Sn2 Rh1 Sn2 62.061(16) 15 14_455
Sn2 Rh1 Sn2 117.936(16) 3_565 14_455
Sn2 Rh1 Sn2 62.062(15) 15 13_565
Sn2 Rh1 Sn2 62.063(16) 3_565 2_665
Sn2 Rh1 Sn2 117.940(16) 13_565 2_665
Sn2 Rh1 Sn2 117.937(16) 14_455 .
Sn2 Rh1 Sn2 62.061(15) 3_565 .
Sn2 Rh1 Sn2 62.060(16) 13_565 14_455
Sn2 Rh1 Sn2 117.940(16) 15 2_665
Sn2 Rh1 Sn2 117.936(15) 3_565 13_565
Sn2 Rh1 Sn2 180.0 13_565 .
Sn2 Rh1 Sn2 179.999(10) 14_455 2_665
Sn2 Rh1 Sn2 180.0 15 3_565
Sn2 Rh1 Sn2 62.063(16) . 2_665
O2 K7 O6 135.70(13) . .
O2 K7 N7 59.07(13) . .
O2 K7 N1 120.26(14) . .
O3 K7 O2 97.49(14) . .
O3 K7 O6 121.27(14) . .
O3 K7 N7 59.73(14) . .
O3 K7 N1 121.52(14) . .
O4 K7 O2 99.49(13) . .
O4 K7 O3 93.38(13) . .
O4 K7 O5 128.07(14) . .
O4 K7 O6 60.75(13) . .
O4 K7 N7 60.43(14) . .
O4 K7 N1 119.05(14) . .
O5 K7 O2 61.23(13) . .
O5 K7 O3 134.18(14) . .
O5 K7 O6 98.33(14) . .
O5 K7 N7 120.14(14) . .
O5 K7 N1 59.12(14) . .
O6 K7 N7 121.08(14) . .
O6 K7 N1 58.49(13) . .
N7 K7 N1 178.75(16) . .
O8 K7 O2 126.64(14) . .
O8 K7 O3 61.26(13) . .
O8 K7 O4 127.92(14) . .
O8 K7 O5 97.62(14) . .
O8 K7 O6 92.84(13) . .
O8 K7 N7 120.82(14) . .
O8 K7 N1 60.43(14) . .
C3AA O2 K7 110.0(4) . .
C3 O2 K7 114.8(4) . .
C3 O2 C3AA 111.9(5) . .
C6AA O3 K7 116.3(4) . .
C4 O3 K7 113.2(4) . .
C4 O3 C6AA 112.3(5) . .
C0BA O4 K7 113.5(3) . .
C0BA O4 C1 112.3(5) . .
C1 O4 K7 116.9(4) . .
C7 O5 K7 118.2(4) . .
C7 O5 C12 112.1(5) . .
C12 O5 K7 115.0(4) . .
C4AA O6 K7 111.7(3) . .
C8AA O6 K7 113.0(4) . .
C8AA O6 C4AA 113.1(5) . .
C2AA N7 K7 108.8(4) . .
C1BA N7 K7 106.5(4) . .
C1BA N7 C2AA 109.6(5) . .
C5 N7 K7 109.4(4) . .
C5 N7 C2AA 111.3(5) . .
C5 N7 C1BA 111.1(5) . .
C1AA O8 K7 112.9(4) . .
C1AA O8 C2 112.0(5) . .
C2 O8 K7 116.0(4) . .
O8 C1AA H1AA 109.9 . .
O8 C1AA H1AB 109.9 . .
O8 C1AA C4 108.7(5) . .
H1AA C1AA H1AB 108.3 . .
C4 C1AA H1AA 109.9 . .
C4 C1AA H1AB 109.9 . .
N7 C2AA H2AA 109.1 . .
N7 C2AA H2AB 109.1 . .
N7 C2AA C6AA 112.6(6) . .
H2AA C2AA H2AB 107.8 . .
C6AA C2AA H2AA 109.1 . .
C6AA C2AA H2AB 109.1 . .
O2 C3AA H3AA 109.5 . .
O2 C3AA H3AB 109.5 . .
O2 C3AA C12 110.5(6) . .
H3AA C3AA H3AB 108.1 . .
C12 C3AA H3AA 109.5 . .
C12 C3AA H3AB 109.5 . .
C9AA N1 K7 110.5(4) . .
C9AA N1 C0AA 109.5(5) . .
C9AA N1 C8 111.2(5) . .
C0AA N1 K7 109.3(4) . .
C0AA N1 C8 110.2(5) . .
C8 N1 K7 106.1(4) . .
O6 C4AA H4AA 109.8 . .
O6 C4AA H4AB 109.8 . .
O6 C4AA C0BA 109.2(5) . .
H4AA C4AA H4AB 108.3 . .
C0BA C4AA H4AA 109.8 . .
C0BA C4AA H4AB 109.8 . .
O3 C6AA C2AA 109.2(5) . .
O3 C6AA H6AA 109.8 . .
O3 C6AA H6AB 109.8 . .
C2AA C6AA H6AA 109.8 . .
C2AA C6AA H6AB 109.8 . .
H6AA C6AA H6AB 108.3 . .
C6 C7AA H7AA 119.5 . .
C3BA C7AA H7AA 119.5 . .
C3BA C7AA C6 121.1(7) . .
O6 C8AA H8AA 109.8 . .
O6 C8AA H8AB 109.8 . .
O6 C8AA C9AA 109.3(5) . .
H8AA C8AA H8AB 108.3 . .
C9AA C8AA H8AA 109.8 . .
C9AA C8AA H8AB 109.8 . .
N1 C9AA C8AA 112.8(5) . .
N1 C9AA H9AA 109.0 . .
N1 C9AA H9AB 109.0 . .
C8AA C9AA H9AA 109.0 . .
C8AA C9AA H9AB 109.0 . .
H9AA C9AA H9AB 107.8 . .
O4 C0BA C4AA 109.2(6) . .
O4 C0BA H0BA 109.8 . .
O4 C0BA H0BB 109.8 . .
C4AA C0BA H0BA 109.8 . .
C4AA C0BA H0BB 109.8 . .
H0BA C0BA H0BB 108.3 . .
N7 C1BA H1BA 108.9 . .
N7 C1BA H1BB 108.9 . .
N7 C1BA C1 113.5(5) . .
H1BA C1BA H1BB 107.7 . .
C1 C1BA H1BA 108.9 . .
C1 C1BA H1BB 108.9 . .
N1 C0AA H0AA 108.8 . .
N1 C0AA H0AB 108.8 . .
N1 C0AA C7 114.0(6) . .
H0AA C0AA H0AB 107.7 . .
C7 C0AA H0AA 108.8 . .
C7 C0AA H0AB 108.8 . .
O4 C1 C1BA 109.3(5) . .
O4 C1 H1A 109.8 . .
O4 C1 H1B 109.8 . .
C1BA C1 H1A 109.8 . .
C1BA C1 H1B 109.8 . .
H1A C1 H1B 108.3 . .
O8 C2 H2A 109.9 . .
O8 C2 H2B 109.9 . .
O8 C2 C8 108.7(6) . .
H2A C2 H2B 108.3 . .
C8 C2 H2A 109.9 . .
C8 C2 H2B 109.9 . .
O2 C3 H3A 110.0 . .
O2 C3 H3B 110.0 . .
O2 C3 C5 108.7(5) . .
H3A C3 H3B 108.3 . .
C5 C3 H3A 110.0 . .
C5 C3 H3B 110.0 . .
O3 C4 C1AA 109.1(6) . .
O3 C4 H4A 109.9 . .
O3 C4 H4B 109.9 . .
C1AA C4 H4A 109.9 . .
C1AA C4 H4B 109.9 . .
H4A C4 H4B 108.3 . .
N7 C5 C3 113.2(6) . .
N7 C5 H5A 108.9 . .
N7 C5 H5B 108.9 . .
C3 C5 H5A 108.9 . .
C3 C5 H5B 108.9 . .
H5A C5 H5B 107.8 . .
C7AA C6 C9 117.5(7) . .
C7AA C6 C13 120.2(7) . .
C9 C6 C13 122.2(7) . .
O5 C7 C0AA 109.0(6) . .
O5 C7 H7A 109.9 . .
O5 C7 H7B 109.9 . .
C0AA C7 H7A 109.9 . .
C0AA C7 H7B 109.9 . .
H7A C7 H7B 108.3 . .
N1 C8 C2 113.9(5) . .
N1 C8 H8A 108.8 . .
N1 C8 H8B 108.8 . .
C2 C8 H8A 108.8 . .
C2 C8 H8B 108.8 . .
H8A C8 H8B 107.7 . .
C6 C9 H9 119.1 . .
C5AA C9 C6 121.8(7) . .
C5AA C9 H9 119.1 . .
O5 C12 C3AA 109.1(6) . .
O5 C12 H12A 109.9 . .
O5 C12 H12B 109.9 . .
C3AA C12 H12A 109.9 . .
C3AA C12 H12B 109.9 . .
H12A C12 H12B 108.3 . .
C6 C13 H13A 109.5 . .
C6 C13 H13B 109.5 . .
C6 C13 H13C 109.5 . .
H13A C13 H13B 109.5 . .
H13A C13 H13C 109.5 . .
H13B C13 H13C 109.5 . .
C5AA C2BA H2BA 120.1 . .
C5AA C2BA C3BA 119.8(7) . .
C3BA C2BA H2BA 120.1 . .
C9 C5AA C2BA 119.6(7) . .
C9 C5AA H5AA 120.2 . .
C2BA C5AA H5AA 120.2 . .
C7AA C3BA H3BA 119.9 . .
C2BA C3BA C7AA 120.2(7) . .
C2BA C3BA H3BA 119.9 . .

loop_
_geom_bond_atom_site_label_1
_geom_bond_atom_site_label_2
_geom_bond_distance
_geom_bond_site_symmetry_2
Sn1 Sn1 3.0437(5) 14_455
Sn1 Sn1 3.0438(5) 15
Sn1 Sn2 3.0621(7) 3_565
Sn1 Sn2 3.0439(7) .
Sn1 Sn2 3.1289(7) 14_455
Sn1 Rh1 2.8781(5) .
Sn3 Sn3 3.0501(8) 2
Sn3 Sn3 3.0501(8) 3
Sn3 Sn4 3.0564(6) 3
Sn3 Sn4 3.0764(6) .
Sn3 Sn4 3.0750(7) 11
Sn3 Rh2 2.9151(5) .
Sn2 Sn1 3.1289(7) 15
Sn2 Sn1 3.0621(7) 2_665
Sn2 Sn2 3.0411(8) 3_565
Sn2 Sn2 3.0413(8) 2_665
Sn2 Rh1 2.9498(5) .
Sn4 Sn3 3.0750(7) 12
Sn4 Sn3 3.0564(7) 2
Sn4 Sn4 3.0646(5) 11
Sn4 Sn4 3.0646(6) 12
Sn4 Rh2 2.9139(5) .
Rh2 Sn3 2.9152(5) 12
Rh2 Sn3 2.9152(5) 2
Rh2 Sn3 2.9152(5) 10
Rh2 Sn3 2.9152(5) 11
Rh2 Sn3 2.9152(5) 3
Rh2 Sn4 2.9139(5) 10
Rh2 Sn4 2.9139(5) 2
Rh2 Sn4 2.9139(4) 12
Rh2 Sn4 2.9139(4) 3
Rh2 Sn4 2.9139(5) 11
Rh1 Sn1 2.8780(4) 3_565
Rh1 Sn1 2.8781(4) 15
Rh1 Sn1 2.8781(4) 14_455
Rh1 Sn1 2.8780(4) 2_665
Rh1 Sn1 2.8781(5) 13_565
Rh1 Sn2 2.9497(5) 3_565
Rh1 Sn2 2.9498(5) 13_565
Rh1 Sn2 2.9498(5) 2_665
Rh1 Sn2 2.9499(5) 14_455
Rh1 Sn2 2.9497(5) 15
K7 O2 2.844(4) .
K7 O3 2.795(5) .
K7 O4 2.780(4) .
K7 O5 2.792(5) .
K7 O6 2.874(4) .
K7 N7 3.080(5) .
K7 O8 2.773(4) .
K7 N1 3.090(5) .
O2 C3AA 1.429(8) .
O2 C3 1.413(8) .
O3 C6AA 1.420(8) .
O3 C4 1.415(8) .
O4 C0BA 1.418(7) .
O4 C1 1.419(8) .
O5 C7 1.414(8) .
O5 C12 1.422(8) .
O6 C4AA 1.425(7) .
O6 C8AA 1.413(8) .
N7 C2AA 1.475(8) .
N7 C1BA 1.466(8) .
N7 C5 1.443(8) .
O8 C1AA 1.430(8) .
O8 C2 1.431(8) .
C1AA H1AA 0.9700 .
C1AA H1AB 0.9700 .
C1AA C4 1.483(9) .
C2AA H2AA 0.9700 .
C2AA H2AB 0.9700 .
C2AA C6AA 1.506(9) .
C3AA H3AA 0.9700 .
C3AA H3AB 0.9700 .
C3AA C12 1.482(10) .
N1 C9AA 1.469(8) .
N1 C0AA 1.471(8) .
N1 C8 1.479(8) .
C4AA H4AA 0.9700 .
C4AA H4AB 0.9700 .
C4AA C0BA 1.486(10) .
C6AA H6AA 0.9700 .
C6AA H6AB 0.9700 .
C7AA H7AA 0.9300 .
C7AA C6 1.379(10) .
C7AA C3BA 1.379(10) .
C8AA H8AA 0.9700 .
C8AA H8AB 0.9700 .
C8AA C9AA 1.482(9) .
C9AA H9AA 0.9700 .
C9AA H9AB 0.9700 .
C0BA H0BA 0.9700 .
C0BA H0BB 0.9700 .
C1BA H1BA 0.9700 .
C1BA H1BB 0.9700 .
C1BA C1 1.498(9) .
C0AA H0AA 0.9700 .
C0AA H0AB 0.9700 .
C0AA C7 1.502(9) .
C1 H1A 0.9700 .
C1 H1B 0.9700 .
C2 H2A 0.9700 .
C2 H2B 0.9700 .
C2 C8 1.479(10) .
C3 H3A 0.9700 .
C3 H3B 0.9700 .
C3 C5 1.501(9) .
C4 H4A 0.9700 .
C4 H4B 0.9700 .
C5 H5A 0.9700 .
C5 H5B 0.9700 .
C6 C9 1.394(10) .
C6 C13 1.499(10) .
C7 H7A 0.9700 .
C7 H7B 0.9700 .
C8 H8A 0.9700 .
C8 H8B 0.9700 .
C9 H9 0.9300 .
C9 C5AA 1.371(11) .
C12 H12A 0.9700 .
C12 H12B 0.9700 .
C13 H13A 0.9600 .
C13 H13B 0.9600 .
C13 H13C 0.9600 .
C2BA H2BA 0.9300 .
C2BA C5AA 1.374(10) .
C2BA C3BA 1.377(10) .
C5AA H5AA 0.9300 .
C3BA H3BA 0.9300 .

loop_
_geom_torsion_atom_site_label_1
_geom_torsion_atom_site_label_2
_geom_torsion_atom_site_label_3
_geom_torsion_atom_site_label_4
_geom_torsion
K7 O2 C3AA C12 -53.5(6)
K7 O2 C3 C5 59.8(6)
K7 O3 C6AA C2AA 59.2(6)
K7 O3 C4 C1AA -48.8(6)
K7 O4 C0BA C4AA -53.6(6)
K7 O4 C1 C1BA 55.1(6)
K7 O5 C7 C0AA 57.5(7)
K7 O5 C12 C3AA -45.3(7)
K7 O6 C4AA C0BA -47.4(6)
K7 O6 C8AA C9AA 64.2(6)
K7 N7 C2AA C6AA 38.2(6)
K7 N7 C1BA C1 43.0(6)
K7 N7 C5 C3 39.1(6)
K7 O8 C1AA C4 -51.3(6)
K7 O8 C2 C8 58.6(6)
K7 N1 C9AA C8AA 33.6(7)
K7 N1 C0AA C7 36.1(7)
K7 N1 C8 C2 41.1(6)
O2 C3AA C12 O5 68.0(8)
O2 C3 C5 N7 -67.9(7)
O6 C4AA C0BA O4 69.1(7)
O6 C8AA C9AA N1 -66.6(7)
N7 C2AA C6AA O3 -66.0(7)
N7 C1BA C1 O4 -67.9(8)
O8 C1AA C4 O3 68.0(7)
O8 C2 C8 N1 -68.7(7)
C1AA O8 C2 C8 -169.8(5)
C2AA N7 C1BA C1 -74.6(7)
C2AA N7 C5 C3 159.3(6)
C3AA O2 C3 C5 -173.9(5)
N1 C0AA C7 O5 -62.5(8)
C4AA O6 C8AA C9AA -167.6(5)
C6AA O3 C4 C1AA 177.0(5)
C7AA C6 C9 C5AA 0.7(11)
C8AA O6 C4AA C0BA -176.2(5)
C9AA N1 C0AA C7 157.3(6)
C9AA N1 C8 C2 -79.1(7)
C0BA O4 C1 C1BA -171.0(5)
C1BA N7 C2AA C6AA 154.3(6)
C1BA N7 C5 C3 -78.2(7)
C0AA N1 C9AA C8AA -86.8(7)
C0AA N1 C8 C2 159.3(6)
C1 O4 C0BA C4AA 170.9(5)
C2 O8 C1AA C4 175.6(5)
C3 O2 C3AA C12 177.7(6)
C4 O3 C6AA C2AA -168.2(5)
C5 N7 C2AA C6AA -82.4(7)
C5 N7 C1BA C1 162.0(6)
C6 C7AA C3BA C2BA 0.7(11)
C6 C9 C5AA C2BA -0.2(11)
C7 O5 C12 C3AA 175.9(6)
C8 N1 C9AA C8AA 151.2(6)
C8 N1 C0AA C7 -80.1(7)
C12 O5 C7 C0AA -165.1(6)
C13 C6 C9 C5AA 177.7(7)
C5AA C2BA C3BA C7AA -0.1(10)
C3BA C7AA C6 C9 -1.0(10)
C3BA C7AA C6 C13 -178.0(7)
C3BA C2BA C5AA C9 -0.2(10)
